data_1544284
loop_
_publ_author_name
'Akl, Joelle'
'Sasaki, Isabelle'
'Lacroix, Pascal G.'
'Hugues, Vincent'
'Vicendo, Patricia'
'Boc\'e, Mathilde'
'Mallet-Ladeira, Sonia'
'Blanchard-Desce, Mireille'
'Malfant, Isabelle'

_publ_section_title
;
 trans- and cis-(Cl,Cl)-[Ru(II)(FT)Cl2(NO)](PF6): promising candidates for
 NO release in the NIR region.
;
_journal_issue 12
_journal_name_full
'Photochemical &amp; photobiological sciences : Official journal of the European Photochemistry Association and the European Society for Photobiology'
_journal_page_first 1484
_journal_page_last 1491
_journal_paper_doi 10.1039/c6pp00181e
_journal_volume 15
_journal_year 2016
_chemical_compound_source 'synthesis as described'
_chemical_formula_moiety 'C30 H22 Cl2 N4 Ru, N O3, 0.5 O'
_chemical_formula_sum 'C30 H22 Cl2 N5 O3.5 Ru'
_chemical_formula_weight 680.5
_chemical_name_systematic
;
 ?
;
_space_group_IT_number 2
_symmetry_cell_setting triclinic
_symmetry_Int_Tables_number 2
_symmetry_space_group_name_Hall '-P 1'
_symmetry_space_group_name_H-M 'P -1'
_atom_sites_solution_hydrogens geom
_atom_sites_solution_primary direct
_atom_sites_solution_secondary difmap
_audit_update_record
;
2016-03-18 deposited with the CCDC.
2016-10-11 downloaded from the CCDC.
;
_cell_angle_alpha 103.956(5)
_cell_angle_beta 108.342(5)
_cell_angle_gamma 101.033(5)
_cell_formula_units_Z 2
_cell_length_a 10.8118(12)
_cell_length_b 11.8295(11)
_cell_length_c 12.3991(14)
_cell_measurement_reflns_used 3077
_cell_measurement_temperature 100(2)
_cell_measurement_theta_max 20.41
_cell_measurement_theta_min 2.18
_cell_measurement_wavelength 0.71073
_cell_volume 1398.0(3)
_computing_cell_refinement 'APEX2 and SAINT'
_computing_data_collection APEX2
_computing_data_reduction SAINT
_computing_molecular_graphics 'Ortep-3 for Windows (Farrugia, 1997)'
_computing_publication_material 'WinGX publication routines (Farrugia, 1999)'
_computing_structure_refinement 'SHELXL-97 (Sheldrick, 2008)'
_computing_structure_solution 'SHELXS-97 (Sheldrick, 2008)'
_diffrn_ambient_temperature 100(2)
_diffrn_measured_fraction_theta_full 0.997
_diffrn_measured_fraction_theta_max 0.997
_diffrn_measurement_device_type 'Bruker Kappa APEX II Quazar'
_diffrn_measurement_method 'phi and omega scans'
_diffrn_radiation_monochromator 'multilayer optics'
_diffrn_radiation_probe x-ray
_diffrn_radiation_source 'microfocus sealed tube'
_diffrn_radiation_type MoK\a
_diffrn_radiation_wavelength 0.71073
_diffrn_reflns_av_R_equivalents 0.1263
_diffrn_reflns_av_unetI/netI 0.0811
_diffrn_reflns_limit_h_max 12
_diffrn_reflns_limit_h_min -12
_diffrn_reflns_limit_k_max 13
_diffrn_reflns_limit_k_min -13
_diffrn_reflns_limit_l_max 14
_diffrn_reflns_limit_l_min -14
_diffrn_reflns_number 40789
_diffrn_reflns_theta_full 24.79
_diffrn_reflns_theta_max 24.79
_diffrn_reflns_theta_min 1.83
_diffrn_standards_decay_% 0
_diffrn_standards_interval_count 0
_diffrn_standards_interval_time 0
_diffrn_standards_number 0
_exptl_absorpt_coefficient_mu 0.796
_exptl_absorpt_correction_T_max 0.7451
_exptl_absorpt_correction_T_min 0.7026
_exptl_absorpt_correction_type multi-scan
_exptl_absorpt_process_details
;
        [c.f. r.h. blessing, acta cryst. (1995), a51, 33-38]
;
_exptl_crystal_colour yellow
_exptl_crystal_density_diffrn 1.617
_exptl_crystal_density_method 'not measured'
_exptl_crystal_description plate
_exptl_crystal_F_000 686
_exptl_crystal_size_max 0.15
_exptl_crystal_size_mid 0.04
_exptl_crystal_size_min 0.02
_refine_diff_density_max 0.499
_refine_diff_density_min -0.516
_refine_diff_density_rms 0.107
_refine_ls_extinction_method none
_refine_ls_goodness_of_fit_ref 1.028
_refine_ls_hydrogen_treatment constr
_refine_ls_matrix_type full
_refine_ls_number_parameters 527
_refine_ls_number_reflns 4788
_refine_ls_number_restraints 519
_refine_ls_restrained_S_all 0.985
_refine_ls_R_factor_all 0.0946
_refine_ls_R_factor_gt 0.0454
_refine_ls_shift/su_max 0.001
_refine_ls_shift/su_mean 0
_refine_ls_structure_factor_coef Fsqd
_refine_ls_weighting_details 'calc w=1/[\s^2^(Fo^2^)+(0.0487P)^2^+2.4613P] where P=(Fo^2^+2Fc^2^)/3'
_refine_ls_weighting_scheme calc
_refine_ls_wR_factor_gt 0.0934
_refine_ls_wR_factor_ref 0.1221
_reflns_number_gt 3108
_reflns_number_total 4788
_reflns_threshold_expression >2sigma(I)
_cod_data_source_file c6pp00181e2.cif
_cod_data_source_block trans
_cod_depositor_comments 'Adding full bibliography for 1544283--1544284.cif.'
_cod_original_formula_sum 'C30 H22 Cl2 N5 O3.50 Ru'
_cod_database_code 1544284

loop_
_symmetry_equiv_pos_as_xyz
'x, y, z'
'-x, -y, -z'

loop_
_atom_site_label
_atom_site_type_symbol
_atom_site_fract_x
_atom_site_fract_y
_atom_site_fract_z
_atom_site_U_iso_or_equiv
_atom_site_adp_type
_atom_site_occupancy
_atom_site_symmetry_multiplicity
_atom_site_calc_flag
_atom_site_refinement_flags
_atom_site_disorder_assembly
_atom_site_disorder_group
C1 C 1.2517(6) 0.5419(5) 0.5001(5) 0.0330(14) Uani 1 1 d . . .
C2 C 1.3438(7) 0.4770(6) 0.5556(7) 0.0510(19) Uani 1 1 d . . .
H2A H 1.3659 0.4252 0.494 0.077 Uiso 1 1 calc R . .
H2B H 1.2991 0.4264 0.5924 0.077 Uiso 1 1 calc R . .
H2C H 1.4277 0.5362 0.6173 0.077 Uiso 1 1 calc R . .
C3 C 1.1800(6) 0.5829(5) 0.1856(6) 0.0344(15) Uani 1 1 d . . .
H3 H 1.2195 0.5399 0.2362 0.041 Uiso 1 1 calc R . .
C4 C 1.1947(6) 0.5674(5) 0.0778(6) 0.0428(17) Uani 1 1 d . . .
H4 H 1.2432 0.5136 0.0538 0.051 Uiso 1 1 calc R . .
C5 C 1.1389(6) 0.6304(5) 0.0040(6) 0.0398(16) Uani 1 1 d . . .
H5 H 1.1495 0.6213 -0.0706 0.048 Uiso 1 1 calc R . .
C6 C 1.0670(6) 0.7071(5) 0.0405(5) 0.0373(15) Uani 1 1 d . . .
H6 H 1.0279 0.751 -0.0092 0.045 Uiso 1 1 calc R . .
C7 C 1.0525(6) 0.7194(5) 0.1480(5) 0.0328(14) Uani 1 1 d . . .
C8 C 0.9736(6) 0.7946(5) 0.1923(5) 0.0314(14) Uani 1 1 d . . .
C9 C 0.9055(6) 0.8649(5) 0.1372(5) 0.0333(14) Uani 1 1 d . A .
H9 H 0.909 0.8702 0.063 0.04 Uiso 1 1 calc R . .
C11 C 0.8292(6) 0.9195(4) 0.2986(5) 0.0294(13) Uani 1 1 d . A .
H11 H 0.7792 0.9614 0.336 0.035 Uiso 1 1 calc R . .
C12 C 0.9005(6) 0.8487(4) 0.3529(5) 0.0296(14) Uani 1 1 d . . .
C13 C 0.9084(6) 0.8279(4) 0.4678(5) 0.0286(13) Uani 1 1 d . . .
C14 C 0.8411(6) 0.8734(5) 0.5385(5) 0.0334(14) Uani 1 1 d . . .
H14 H 0.7859 0.9236 0.5153 0.04 Uiso 1 1 calc R . .
C15 C 0.8544(6) 0.8456(5) 0.6430(5) 0.0399(16) Uani 1 1 d . . .
H15 H 0.808 0.8763 0.6917 0.048 Uiso 1 1 calc R . .
C16 C 0.9343(6) 0.7741(5) 0.6756(5) 0.0403(16) Uani 1 1 d . . .
H16 H 0.9442 0.7543 0.7471 0.048 Uiso 1 1 calc R . .
C17 C 1.0005(6) 0.7308(5) 0.6035(5) 0.0310(14) Uani 1 1 d . . .
H17 H 1.0569 0.6816 0.6271 0.037 Uiso 1 1 calc R . .
C10 C 0.8314(6) 0.9286(5) 0.1892(6) 0.0354(15) Uani 1 1 d D . .
C18 C 0.755(2) 1.0034(17) 0.1309(10) 0.031(2) Uani 0.784(7) 1 d PDU A 1
C19 C 0.731(2) 0.9877(13) 0.0101(10) 0.035(2) Uani 0.784(7) 1 d PDU A 1
H19 H 0.7631 0.9303 -0.0329 0.043 Uiso 0.784(7) 1 calc PR A 1
C20 C 0.6597(12) 1.0558(10) -0.0470(8) 0.036(2) Uani 0.784(7) 1 d PDU A 1
C21 C 0.6232(8) 1.0533(7) -0.1746(7) 0.044(2) Uani 0.784(7) 1 d PDU A 1
H21A H 0.5592 0.9738 -0.231 0.053 Uiso 0.784(7) 1 calc PR A 1
H21B H 0.7053 1.0699 -0.1944 0.053 Uiso 0.784(7) 1 calc PR A 1
C22 C 0.5571(9) 1.1533(7) -0.1782(9) 0.049(2) Uani 0.784(7) 1 d PDU A 1
C23 C 0.5087(9) 1.1967(8) -0.2706(9) 0.055(2) Uani 0.784(7) 1 d PDU A 1
H23 H 0.5131 1.1618 -0.3463 0.066 Uiso 0.784(7) 1 calc PR A 1
C24 C 0.4541(19) 1.2906(14) -0.2530(10) 0.060(3) Uani 0.784(7) 1 d PDU A 1
H24 H 0.4223 1.3215 -0.3172 0.072 Uiso 0.784(7) 1 calc PR A 1
C25 C 0.4427(17) 1.3438(13) -0.1437(12) 0.060(3) Uani 0.784(7) 1 d PDU A 1
H25 H 0.4028 1.4086 -0.134 0.072 Uiso 0.784(7) 1 calc PR A 1
C26 C 0.4926(10) 1.2976(8) -0.0482(9) 0.052(2) Uani 0.784(7) 1 d PDU A 1
H26 H 0.4847 1.3292 0.0266 0.063 Uiso 0.784(7) 1 calc PR A 1
C27 C 0.5521(19) 1.2066(12) -0.0665(11) 0.041(3) Uani 0.784(7) 1 d PDU A 1
C28 C 0.6173(10) 1.1439(8) 0.0164(8) 0.037(2) Uani 0.784(7) 1 d PDU A 1
C29 C 0.6388(11) 1.1616(8) 0.1362(8) 0.034(2) Uani 0.784(7) 1 d PDU A 1
H29 H 0.6084 1.221 0.179 0.041 Uiso 0.784(7) 1 calc PR A 1
C30 C 0.7063(19) 1.0899(14) 0.1919(10) 0.036(3) Uani 0.784(7) 1 d PDU A 1
H30 H 0.7201 1.0997 0.2735 0.043 Uiso 0.784(7) 1 calc PR A 1
C18' C 0.765(10) 0.990(7) 0.105(3) 0.042(9) Uani 0.216(7) 1 d PDU A 2
C19' C 0.717(7) 1.082(5) 0.157(3) 0.040(8) Uani 0.216(7) 1 d PDU A 2
H19' H 0.7337 1.1042 0.2401 0.048 Uiso 0.216(7) 1 calc PR A 2
C20' C 0.644(5) 1.141(4) 0.087(2) 0.041(7) Uani 0.216(7) 1 d PDU A 2
C21' C 0.587(3) 1.241(2) 0.1251(19) 0.046(6) Uani 0.216(7) 1 d PDU A 2
H21C H 0.6592 1.313 0.1877 0.055 Uiso 0.216(7) 1 calc PR A 2
H21D H 0.5163 1.2149 0.156 0.055 Uiso 0.216(7) 1 calc PR A 2
C22' C 0.527(3) 1.269(2) 0.012(2) 0.046(6) Uani 0.216(7) 1 d PDU A 2
C23' C 0.454(3) 1.350(2) -0.006(3) 0.057(7) Uani 0.216(7) 1 d PDU A 2
H23' H 0.4283 1.392 0.0552 0.068 Uiso 0.216(7) 1 calc PR A 2
C24' C 0.420(7) 1.368(5) -0.114(4) 0.073(9) Uani 0.216(7) 1 d PDU A 2
H24' H 0.3736 1.4274 -0.1265 0.088 Uiso 0.216(7) 1 calc PR A 2
C25' C 0.451(9) 1.303(6) -0.208(4) 0.071(8) Uani 0.216(7) 1 d PDU A 2
H25' H 0.4288 1.3194 -0.2813 0.085 Uiso 0.216(7) 1 calc PR A 2
C26' C 0.516(4) 1.210(3) -0.191(2) 0.059(6) Uani 0.216(7) 1 d PDU A 2
H26' H 0.5401 1.1653 -0.2518 0.071 Uiso 0.216(7) 1 calc PR A 2
C27' C 0.542(8) 1.189(5) -0.084(3) 0.044(7) Uani 0.216(7) 1 d PDU A 2
C28' C 0.626(4) 1.114(3) -0.033(2) 0.042(6) Uani 0.216(7) 1 d PDU A 2
C29' C 0.683(4) 1.032(4) -0.084(3) 0.039(7) Uani 0.216(7) 1 d PDU A 2
H29' H 0.6839 1.0234 -0.1617 0.047 Uiso 0.216(7) 1 calc PR A 2
C30' C 0.741(8) 0.963(5) -0.018(3) 0.040(8) Uani 0.216(7) 1 d PDU A 2
H30' H 0.7639 0.8952 -0.0565 0.048 Uiso 0.216(7) 1 calc PR A 2
N2 N 1.1106(5) 0.6579(4) 0.2220(4) 0.0317(12) Uani 1 1 d . . .
N3 N 0.9702(5) 0.7889(4) 0.2985(4) 0.0282(11) Uani 1 1 d . . .
N4 N 0.9882(4) 0.7556(4) 0.5011(4) 0.0283(11) Uani 1 1 d . . .
N1 N 1.1841(5) 0.5912(4) 0.4578(4) 0.0331(12) Uani 1 1 d . . .
N5 N 0.3099(6) 0.3171(5) 0.2119(5) 0.0423(13) Uani 1 1 d D . .
O2 O 0.2038(13) 0.2859(11) 0.1334(14) 0.066(4) Uani 0.617(14) 1 d PDU B 1
O3 O 0.3395(10) 0.4130(8) 0.2964(9) 0.082(4) Uani 0.617(14) 1 d PDU B 1
O4 O 0.390(2) 0.2556(17) 0.2357(17) 0.134(9) Uani 0.617(14) 1 d PDU B 1
O2' O 0.2041(17) 0.241(2) 0.149(2) 0.086(7) Uani 0.383(14) 1 d PDU B 2
O3' O 0.3771(17) 0.4033(17) 0.195(2) 0.115(7) Uani 0.383(14) 1 d PDU B 2
O4' O 0.383(2) 0.271(2) 0.282(2) 0.085(8) Uani 0.383(14) 1 d PDU B 2
Cl1 Cl 0.87993(15) 0.52136(11) 0.28590(13) 0.0329(4) Uani 1 1 d . . .
Cl2 Cl 1.26339(15) 0.85964(12) 0.47275(14) 0.0364(4) Uani 1 1 d . . .
Ru1 Ru 1.07052(5) 0.69134(4) 0.37702(4) 0.02771(16) Uani 1 1 d . . .
O5 O 0.4823(11) 0.2553(10) 0.4755(11) 0.080(3) Uani 0.5 1 d P . .

loop_
_atom_site_aniso_label
_atom_site_aniso_U_11
_atom_site_aniso_U_22
_atom_site_aniso_U_33
_atom_site_aniso_U_23
_atom_site_aniso_U_13
_atom_site_aniso_U_12
C1 0.029(3) 0.029(3) 0.043(4) 0.017(3) 0.012(3) 0.007(3)
C2 0.034(4) 0.058(4) 0.078(5) 0.046(4) 0.020(4) 0.024(3)
C3 0.026(3) 0.025(3) 0.046(4) 0.010(3) 0.008(3) 0.002(3)
C4 0.032(4) 0.033(4) 0.052(5) 0.001(3) 0.019(3) -0.004(3)
C5 0.037(4) 0.035(3) 0.034(4) 0.001(3) 0.014(3) -0.011(3)
C6 0.040(4) 0.028(3) 0.034(4) 0.007(3) 0.010(3) -0.002(3)
C7 0.032(4) 0.022(3) 0.034(4) 0.007(3) 0.006(3) -0.001(3)
C8 0.033(4) 0.025(3) 0.027(3) 0.010(3) 0.003(3) 0.001(3)
C9 0.035(4) 0.029(3) 0.028(3) 0.014(3) 0.001(3) 0.001(3)
C11 0.025(3) 0.021(3) 0.036(4) 0.009(3) 0.004(3) 0.007(2)
C12 0.028(3) 0.016(3) 0.029(3) 0.002(2) -0.001(3) 0.001(2)
C13 0.025(3) 0.018(3) 0.027(3) 0.003(2) -0.004(3) 0.000(2)
C14 0.034(4) 0.016(3) 0.040(4) 0.002(3) 0.007(3) 0.006(2)
C15 0.044(4) 0.037(4) 0.029(4) 0.002(3) 0.010(3) 0.009(3)
C16 0.044(4) 0.039(4) 0.027(4) 0.005(3) 0.007(3) 0.005(3)
C17 0.029(3) 0.024(3) 0.029(4) 0.010(3) -0.004(3) 0.005(3)
C10 0.027(3) 0.020(3) 0.044(4) 0.011(3) -0.002(3) -0.001(3)
C18 0.024(5) 0.020(6) 0.038(5) 0.011(5) -0.001(5) 0.001(4)
C19 0.033(5) 0.025(7) 0.041(5) 0.014(5) 0.003(5) 0.007(5)
C20 0.026(6) 0.033(6) 0.037(5) 0.017(4) -0.003(4) -0.001(4)
C21 0.032(5) 0.047(5) 0.037(4) 0.021(4) -0.010(4) 0.003(3)
C22 0.038(5) 0.031(5) 0.064(5) 0.031(4) -0.001(4) -0.005(3)
C23 0.037(5) 0.040(5) 0.066(6) 0.030(5) -0.010(5) -0.006(4)
C24 0.040(6) 0.045(6) 0.066(7) 0.034(7) -0.019(7) -0.003(4)
C25 0.038(7) 0.036(8) 0.093(7) 0.034(7) -0.002(7) 0.008(5)
C26 0.036(6) 0.035(5) 0.075(6) 0.032(4) 0.003(5) -0.001(4)
C27 0.016(5) 0.022(6) 0.058(5) 0.018(4) -0.018(5) -0.010(5)
C28 0.029(5) 0.020(5) 0.049(5) 0.017(5) -0.001(5) -0.001(4)
C29 0.029(5) 0.013(4) 0.046(5) 0.009(4) -0.001(5) 0.002(3)
C30 0.033(6) 0.023(5) 0.039(6) 0.013(5) 0.000(5) 0.003(4)
C18' 0.034(17) 0.022(15) 0.054(14) 0.016(14) -0.006(17) 0.001(10)
C19' 0.018(14) 0.030(13) 0.044(13) 0.008(12) -0.012(14) -0.006(10)
C20' 0.025(13) 0.025(12) 0.053(11) 0.008(11) -0.005(13) 0.002(9)
C21' 0.024(13) 0.024(12) 0.068(11) 0.008(10) -0.002(11) -0.002(9)
C22' 0.024(12) 0.018(11) 0.077(11) 0.020(9) -0.002(11) -0.006(8)
C23' 0.023(14) 0.025(13) 0.089(14) 0.012(11) -0.011(12) -0.001(9)
C24' 0.043(18) 0.031(16) 0.103(16) 0.028(13) -0.020(15) -0.007(11)
C25' 0.049(16) 0.047(15) 0.082(14) 0.038(14) -0.020(15) -0.010(12)
C26' 0.038(13) 0.042(12) 0.064(11) 0.024(10) -0.016(12) -0.012(10)
C27' 0.027(13) 0.022(12) 0.069(10) 0.023(9) 0.001(11) -0.003(9)
C28' 0.033(13) 0.025(13) 0.054(10) 0.017(10) 0.000(11) 0.002(9)
C29' 0.031(14) 0.029(13) 0.054(13) 0.022(11) 0.007(12) 0.002(9)
C30' 0.030(16) 0.021(15) 0.054(14) 0.016(13) -0.003(15) 0.002(11)
N2 0.029(3) 0.025(3) 0.038(3) 0.012(2) 0.009(2) 0.004(2)
N3 0.027(3) 0.017(2) 0.035(3) 0.009(2) 0.006(2) 0.004(2)
N4 0.025(3) 0.019(2) 0.027(3) 0.004(2) -0.003(2) 0.004(2)
N1 0.031(3) 0.024(3) 0.039(3) 0.010(2) 0.005(2) 0.010(2)
N5 0.031(3) 0.038(3) 0.053(4) 0.015(3) 0.008(3) 0.014(3)
O2 0.053(6) 0.080(7) 0.051(7) 0.023(5) -0.005(5) 0.030(5)
O3 0.072(6) 0.070(6) 0.086(8) 0.011(6) 0.004(6) 0.045(5)
O4 0.106(9) 0.104(9) 0.108(15) -0.039(8) -0.024(9) 0.051(7)
O2' 0.048(9) 0.175(17) 0.024(8) 0.010(12) 0.016(7) 0.033(11)
O3' 0.091(12) 0.105(11) 0.137(15) 0.078(11) 0.003(11) 0.021(10)
O4' 0.085(11) 0.062(11) 0.086(17) 0.041(12) -0.005(10) 0.012(9)
Cl1 0.0351(9) 0.0236(7) 0.0341(9) 0.0092(6) 0.0080(7) 0.0049(6)
Cl2 0.0298(9) 0.0223(7) 0.0483(10) 0.0095(7) 0.0062(7) 0.0057(6)
Ru1 0.0298(3) 0.0185(2) 0.0311(3) 0.00941(19) 0.0051(2) 0.00802(19)
O5 0.056(7) 0.092(8) 0.111(10) 0.051(7) 0.033(7) 0.037(6)

loop_
_atom_type_symbol
_atom_type_description
_atom_type_scat_dispersion_real
_atom_type_scat_dispersion_imag
_atom_type_scat_source
C C 0.0033 0.0016 'International Tables Vol C Tables 4.2.6.8 and 6.1.1.4'
H H 0 0 'International Tables Vol C Tables 4.2.6.8 and 6.1.1.4'
N N 0.0061 0.0033 'International Tables Vol C Tables 4.2.6.8 and 6.1.1.4'
F F 0.0171 0.0103 'International Tables Vol C Tables 4.2.6.8 and 6.1.1.4'
P P 0.1023 0.0942 'International Tables Vol C Tables 4.2.6.8 and 6.1.1.4'
Cl Cl 0.1484 0.1585 'International Tables Vol C Tables 4.2.6.8 and 6.1.1.4'
Ru Ru -1.2594 0.8363 'International Tables Vol C Tables 4.2.6.8 and 6.1.1.4'
O O 0.0106 0.006 'International Tables Vol C Tables 4.2.6.8 and 6.1.1.4'

loop_
_geom_angle_atom_site_label_1
_geom_angle_atom_site_label_2
_geom_angle_atom_site_label_3
_geom_angle
N1 C1 C2 179.0(7)
C1 C2 H2A 109.5
C1 C2 H2B 109.5
H2A C2 H2B 109.5
C1 C2 H2C 109.5
H2A C2 H2C 109.5
H2B C2 H2C 109.5
N2 C3 C4 121.7(6)
N2 C3 H3 119.2
C4 C3 H3 119.2
C3 C4 C5 119.7(6)
C3 C4 H4 120.1
C5 C4 H4 120.1
C4 C5 C6 118.9(6)
C4 C5 H5 120.5
C6 C5 H5 120.5
C7 C6 C5 120.0(6)
C7 C6 H6 120
C5 C6 H6 120
C6 C7 N2 120.7(5)
C6 C7 C8 124.0(5)
N2 C7 C8 115.3(5)
N3 C8 C9 119.5(5)
N3 C8 C7 113.0(5)
C9 C8 C7 127.5(6)
C8 C9 C10 120.7(6)
C8 C9 H9 119.6
C10 C9 H9 119.6
C10 C11 C12 119.8(5)
C10 C11 H11 120.1
C12 C11 H11 120.1
N3 C12 C11 119.5(5)
N3 C12 C13 113.4(5)
C11 C12 C13 127.1(5)
N4 C13 C14 120.2(5)
N4 C13 C12 114.6(5)
C14 C13 C12 125.2(5)
C13 C14 C15 119.8(5)
C13 C14 H14 120.1
C15 C14 H14 120.1
C16 C15 C14 119.6(6)
C16 C15 H15 120.2
C14 C15 H15 120.2
C15 C16 C17 119.1(6)
C15 C16 H16 120.5
C17 C16 H16 120.5
N4 C17 C16 122.4(5)
N4 C17 H17 118.8
C16 C17 H17 118.8
C11 C10 C9 118.1(5)
C11 C10 C18 119.8(8)
C9 C10 C18 122.0(8)
C11 C10 C18' 134.4(19)
C9 C10 C18' 107.4(18)
C19 C18 C30 118.5(7)
C19 C18 C10 118.4(9)
C30 C18 C10 123.1(9)
C20 C19 C18 120.0(8)
C20 C19 H19 120
C18 C19 H19 120
C19 C20 C28 120.4(8)
C19 C20 C21 128.5(9)
C28 C20 C21 111.0(7)
C20 C21 C22 102.7(7)
C20 C21 H21A 111.2
C22 C21 H21A 111.2
C20 C21 H21B 111.2
C22 C21 H21B 111.2
H21A C21 H21B 109.1
C23 C22 C27 120.0(9)
C23 C22 C21 129.1(9)
C27 C22 C21 110.8(7)
C24 C23 C22 119.1(11)
C24 C23 H23 120.4
C22 C23 H23 120.4
C23 C24 C25 122.7(10)
C23 C24 H24 118.7
C25 C24 H24 118.7
C24 C25 C26 117.9(10)
C24 C25 H25 121.1
C26 C25 H25 121.1
C27 C26 C25 118.4(11)
C27 C26 H26 120.8
C25 C26 H26 120.8
C26 C27 C22 121.8(9)
C26 C27 C28 130.6(12)
C22 C27 C28 107.5(9)
C29 C28 C20 121.1(7)
C29 C28 C27 130.9(9)
C20 C28 C27 107.9(9)
C28 C29 C30 118.1(8)
C28 C29 H29 121
C30 C29 H29 121
C29 C30 C18 121.9(8)
C29 C30 H30 119.1
C18 C30 H30 119.1
C19' C18' C30' 117.7(16)
C19' C18' C10 114(2)
C30' C18' C10 128(2)
C20' C19' C18' 120(2)
C20' C19' H19' 119.9
C18' C19' H19' 119.9
C28' C20' C19' 120.5(19)
C28' C20' C21' 111.3(15)
C19' C20' C21' 128(2)
C20' C21' C22' 102.8(15)
C20' C21' H21C 111.2
C22' C21' H21C 111.2
C20' C21' H21D 111.2
C22' C21' H21D 111.2
H21C C21' H21D 109.1
C23' C22' C27' 121.8(19)
C23' C22' C21' 128(2)
C27' C22' C21' 110.4(15)
C24' C23' C22' 117(2)
C24' C23' H23' 121.3
C22' C23' H23' 121.3
C23' C24' C25' 122(2)
C23' C24' H24' 119
C25' C24' H24' 119
C24' C25' C26' 119(2)
C24' C25' H25' 120.3
C26' C25' H25' 120.3
C27' C26' C25' 117(2)
C27' C26' H26' 121.5
C25' C26' H26' 121.5
C26' C27' C22' 120(2)
C26' C27' C28' 129(3)
C22' C27' C28' 107.6(17)
C20' C28' C29' 120.5(17)
C20' C28' C27' 107.5(17)
C29' C28' C27' 132(2)
C28' C29' C30' 118(2)
C28' C29' H29' 120.9
C30' C29' H29' 120.9
C29' C30' C18' 122(2)
C29' C30' H30' 119.1
C18' C30' H30' 119.1
C3 N2 C7 119.0(5)
C3 N2 Ru1 128.4(4)
C7 N2 Ru1 112.5(4)
C8 N3 C12 122.3(5)
C8 N3 Ru1 118.9(4)
C12 N3 Ru1 118.7(4)
C17 N4 C13 118.9(5)
C17 N4 Ru1 127.9(4)
C13 N4 Ru1 113.1(4)
C1 N1 Ru1 175.5(5)
O2 N5 O3' 104.5(12)
O2' N5 O3' 131.9(16)
O2 N5 O4 127.4(12)
O2' N5 O4 102.7(18)
O3' N5 O4 103.6(16)
O2 N5 O3 118.6(10)
O2' N5 O3 132.2(15)
O3' N5 O3 70.0(11)
O4 N5 O3 112.4(10)
O2 N5 O4' 138.1(13)
O2' N5 O4' 108.3(16)
O3' N5 O4' 113.4(14)
O3 N5 O4' 91.4(15)
N3 Ru1 N2 80.20(19)
N3 Ru1 N1 177.3(2)
N2 Ru1 N1 97.83(19)
N3 Ru1 N4 80.03(19)
N2 Ru1 N4 160.13(17)
N1 Ru1 N4 102.00(18)
N3 Ru1 Cl1 91.56(13)
N2 Ru1 Cl1 90.56(13)
N1 Ru1 Cl1 90.31(13)
N4 Ru1 Cl1 88.10(12)
N3 Ru1 Cl2 89.81(13)
N2 Ru1 Cl2 90.44(13)
N1 Ru1 Cl2 88.36(13)
N4 Ru1 Cl2 91.36(12)
Cl1 Ru1 Cl2 178.43(6)

loop_
_geom_bond_atom_site_label_1
_geom_bond_atom_site_label_2
_geom_bond_distance
C1 N1 1.104(6)
C1 C2 1.474(8)
C2 H2A 0.98
C2 H2B 0.98
C2 H2C 0.98
C3 N2 1.351(7)
C3 C4 1.368(8)
C3 H3 0.95
C4 C5 1.383(9)
C4 H4 0.95
C5 C6 1.387(8)
C5 H5 0.95
C6 C7 1.368(8)
C6 H6 0.95
C7 N2 1.379(7)
C7 C8 1.473(8)
C8 N3 1.345(7)
C8 C9 1.375(8)
C9 C10 1.395(8)
C9 H9 0.95
C11 C10 1.393(8)
C11 C12 1.394(7)
C11 H11 0.95
C12 N3 1.349(7)
C12 C13 1.482(8)
C13 N4 1.369(7)
C13 C14 1.382(8)
C14 C15 1.384(8)
C14 H14 0.95
C15 C16 1.360(8)
C15 H15 0.95
C16 C17 1.377(8)
C16 H16 0.95
C17 N4 1.344(7)
C17 H17 0.95
C10 C18 1.486(9)
C10 C18' 1.492(16)
C18 C19 1.396(12)
C18 C30 1.405(12)
C19 C20 1.381(12)
C19 H19 0.95
C20 C28 1.389(12)
C20 C21 1.496(11)
C21 C22 1.497(11)
C21 H21A 0.99
C21 H21B 0.99
C22 C23 1.364(11)
C22 C27 1.399(17)
C23 C24 1.358(14)
C23 H23 0.95
C24 C25 1.403(14)
C24 H24 0.95
C25 C26 1.419(13)
C25 H25 0.95
C26 C27 1.365(14)
C26 H26 0.95
C27 C28 1.488(10)
C28 C29 1.384(11)
C29 C30 1.389(11)
C29 H29 0.95
C30 H30 0.95
C18' C19' 1.40(2)
C18' C30' 1.40(2)
C19' C20' 1.39(2)
C19' H19' 0.95
C20' C28' 1.379(19)
C20' C21' 1.492(19)
C21' C22' 1.496(19)
C21' H21C 0.99
C21' H21D 0.99
C22' C23' 1.370(19)
C22' C27' 1.39(3)
C23' C24' 1.35(2)
C23' H23' 0.95
C24' C25' 1.41(2)
C24' H24' 0.95
C25' C26' 1.43(2)
C25' H25' 0.95
C26' C27' 1.36(2)
C26' H26' 0.95
C27' C28' 1.492(18)
C28' C29' 1.382(19)
C29' C30' 1.39(2)
C29' H29' 0.95
C30' H30' 0.95
N2 Ru1 2.064(5)
N3 Ru1 1.953(4)
N4 Ru1 2.072(5)
N1 Ru1 2.066(5)
N5 O2 1.167(10)
N5 O2' 1.197(14)
N5 O3' 1.237(13)
N5 O4 1.245(12)
N5 O3 1.251(9)
N5 O4' 1.283(14)
Cl1 Ru1 2.3278(15)
Cl2 Ru1 2.3311(15)
